data_7042028
loop_
_publ_author_name
'Shen, Yunjun'
'Pan, Yani'
'Zhang, Kang'
'Liang, Xuewei'
'Liu, Jiyong'
'Spingler, Bernhard'
'Duttwyler, Simon'

_publ_section_title
;
 B-H functionalization of the monocarba-closo-dodecaborate anion by
 rhodium and iridium catalysis.
;
_journal_issue 10
_journal_name_full 'Dalton transactions (Cambridge, England : 2003)'
_journal_page_first 3135
_journal_page_last 3140
_journal_paper_doi 10.1039/c7dt00269f
_journal_volume 46
_journal_year 2017
_chemical_absolute_configuration unk
_chemical_formula_moiety 'C6 H18 B11 Br N O, C8 H20 N'
_chemical_formula_sum 'C14 H38 B11 Br N2 O'
_chemical_formula_weight 449.27
_chemical_name_systematic
;
 ? 
;
_space_group_crystal_system orthorhombic
_space_group_IT_number 61
_space_group_name_Hall '-P 2ac 2ab'
_space_group_name_H-M_alt 'P b c a'
_symmetry_space_group_name_Hall '-P 2ac 2ab'
_symmetry_space_group_name_H-M 'P b c a'
_atom_sites_solution_hydrogens geom
_atom_sites_solution_primary direct
_atom_sites_solution_secondary difmap
_audit_creation_date 2015-07-23
_audit_creation_method
;
Olex2 1.2
(compiled 2014.03.20 svn.r2914 for OlexSys, GUI svn.r4816)
;
_audit_update_record
;
2015-10-28 deposited with the CCDC.
2017-02-10 downloaded from the CCDC.
;
_cell_angle_alpha 90.00
_cell_angle_beta 90.00
_cell_angle_gamma 90.00
_cell_formula_units_Z 8
_cell_length_a 12.7414(7)
_cell_length_b 18.7111(14)
_cell_length_c 20.5954(13)
_cell_measurement_reflns_used 5055
_cell_measurement_temperature 293(2)
_cell_measurement_theta_max 29.5613
_cell_measurement_theta_min 2.9358
_cell_volume 4910.1(6)
_computing_cell_refinement
;
CrysAlisPro, Agilent Technologies,
Version 1.171.35.11 (release 16-05-2011 CrysAlis171 .NET)
(compiled May 16 2011,17:55:39)
;
_computing_data_collection
;
CrysAlisPro, Agilent Technologies,
Version 1.171.35.11 (release 16-05-2011 CrysAlis171 .NET)
(compiled May 16 2011,17:55:39)
;
_computing_data_reduction
;
CrysAlisPro, Agilent Technologies,
Version 1.171.35.11 (release 16-05-2011 CrysAlis171 .NET)
(compiled May 16 2011,17:55:39)
;
_computing_molecular_graphics 'Olex2 (Dolomanov et al., 2009)'
_computing_publication_material 'Olex2 (Dolomanov et al., 2009)'
_computing_structure_refinement 'ShelXL (Sheldrick, 2008)'
_computing_structure_solution 'ShelXS (Sheldrick, 2008)'
_diffrn_ambient_temperature 293.15
_diffrn_detector_area_resol_mean 10.3592
_diffrn_measured_fraction_theta_full 0.998
_diffrn_measured_fraction_theta_max 0.998
_diffrn_measurement_device_type 'Xcalibur, Atlas, Gemini ultra'
_diffrn_measurement_method '\w scans'
_diffrn_orient_matrix_UB_11 -0.0210893000
_diffrn_orient_matrix_UB_12 0.0168173000
_diffrn_orient_matrix_UB_13 0.0298047000
_diffrn_orient_matrix_UB_21 0.0121966000
_diffrn_orient_matrix_UB_22 -0.0267793000
_diffrn_orient_matrix_UB_23 0.0223460000
_diffrn_orient_matrix_UB_31 0.0500597000
_diffrn_orient_matrix_UB_32 0.0136193000
_diffrn_orient_matrix_UB_33 0.0070717000
_diffrn_radiation_monochromator graphite
_diffrn_radiation_type MoK\a
_diffrn_radiation_wavelength 0.71073
_diffrn_reflns_av_R_equivalents 0.0841
_diffrn_reflns_av_unetI/netI 0.0509
_diffrn_reflns_limit_h_max 15
_diffrn_reflns_limit_h_min -15
_diffrn_reflns_limit_k_max 20
_diffrn_reflns_limit_k_min -22
_diffrn_reflns_limit_l_max 24
_diffrn_reflns_limit_l_min -23
_diffrn_reflns_number 29973
_diffrn_reflns_theta_full 25.35
_diffrn_reflns_theta_max 25.35
_diffrn_reflns_theta_min 2.94
_diffrn_source 'Enhance (Mo) X-ray Source'
_exptl_absorpt_coefficient_mu 1.683
_exptl_absorpt_correction_T_max 1.00000
_exptl_absorpt_correction_T_min 0.66187
_exptl_absorpt_correction_type multi-scan
_exptl_absorpt_process_details
;
CrysAlisPro, Agilent Technologies,
Version 1.171.35.11 (release 16-05-2011 CrysAlis171 .NET)
(compiled May 16 2011,17:55:39)
Empirical absorption correction using spherical harmonics,
 implemented in SCALE3 ABSPACK scaling algorithm.
;
_exptl_crystal_colour colourless
_exptl_crystal_colour_primary colourless
_exptl_crystal_density_diffrn 1.216
_exptl_crystal_density_method 'not measured'
_exptl_crystal_description plate
_exptl_crystal_F_000 1872
_exptl_crystal_size_max 0.43
_exptl_crystal_size_mid 0.4
_exptl_crystal_size_min 0.28
_refine_diff_density_max 0.347
_refine_diff_density_min -0.529
_refine_diff_density_rms 0.064
_refine_ls_extinction_method none
_refine_ls_goodness_of_fit_ref 1.027
_refine_ls_hydrogen_treatment constr
_refine_ls_matrix_type full
_refine_ls_number_parameters 266
_refine_ls_number_reflns 4496
_refine_ls_number_restraints 0
_refine_ls_restrained_S_all 1.027
_refine_ls_R_factor_all 0.0920
_refine_ls_R_factor_gt 0.0557
_refine_ls_shift/su_max 0.002
_refine_ls_shift/su_mean 0.000
_refine_ls_structure_factor_coef Fsqd
_refine_ls_weighting_details 'calc w=1/[\s^2^(Fo^2^)+(0.0780P)^2^+2.4182P] where P=(Fo^2^+2Fc^2^)/3'
_refine_ls_weighting_scheme calc
_refine_ls_wR_factor_gt 0.1397
_refine_ls_wR_factor_ref 0.1632
_reflns_number_gt 2982
_reflns_number_total 4496
_reflns_threshold_expression >2sigma(I)
_cod_data_source_file c7dt00269f2.cif
_cod_data_source_block 150723_yjs_0117
_cod_depositor_comments 'Adding full bibliography for 7042023--7042033.cif.'
_cod_database_code 7042028
_chemical_oxdiff_formula 'c10 h10 n2 o8 B1'
_reflns_odcompleteness_completeness 99.70
_reflns_odcompleteness_iscentric 1
_reflns_odcompleteness_theta 26.32
_olex2_refinement_description
;
1. Fixed Uiso
 At 1.2 times of:
  All B(H) groups, All C(H,H) groups
 At 1.5 times of:
  All C(H,H,H) groups
2.a Riding coordinates:
 B1(H1), B2(H2), B3(H3), B4(H4), B5(H5), B6(H6), B7(H7), B8(H8), B9(H9),
 B10(H10)
2.b Secondary CH2 refined with riding coordinates:
 C3(H3A,H3B), C4(H4A,H4B), C5(H5A,H5B), C6(H6A,H6B), C7(H7A,H7B), C9(H9A,H9B),
 C11(H11A,H11B), C13(H13A,H13B)
2.c Idealised Me refined as rotating group:
 C8(H8A,H8B,H8C), C10(H10A,H10B,H10C), C12(H12A,H12B,H12C), C14(H14A,H14B,H14C)
;

loop_
_space_group_symop_id
_space_group_symop_operation_xyz
1 'x, y, z'
2 '-x+1/2, -y, z+1/2'
3 'x+1/2, -y+1/2, -z'
4 '-x, y+1/2, -z+1/2'
5 '-x, -y, -z'
6 'x-1/2, y, -z-1/2'
7 '-x-1/2, y-1/2, z'
8 'x, -y-1/2, z-1/2'

loop_
_atom_site_label
_atom_site_type_symbol
_atom_site_fract_x
_atom_site_fract_y
_atom_site_fract_z
_atom_site_U_iso_or_equiv
_atom_site_adp_type
_atom_site_occupancy
_atom_site_calc_flag
_atom_site_refinement_flags_posn
Br1 Br 0.55670(4) 0.41283(3) 0.19078(2) 0.0693(2) Uani 1 d .
O1 O 0.3109(2) 0.09264(14) 0.05557(14) 0.0584(7) Uani 1 d .
N1 N 0.1560(2) 0.13303(16) 0.08899(16) 0.0519(8) Uani 1 d .
C1 C 0.3197(3) 0.20449(18) 0.10836(16) 0.0380(8) Uani 1 d .
C2 C 0.2602(3) 0.1402(2) 0.08239(17) 0.0450(9) Uani 1 d .
C3 C 0.1083(3) 0.0667(2) 0.0636(3) 0.0697(13) Uani 1 d .
H3A H 0.1350 0.0253 0.0866 0.084 Uiso 1 calc R
H3B H 0.1229 0.0612 0.0177 0.084 Uiso 1 calc R
C4 C -0.0085(4) 0.0757(3) 0.0753(3) 0.0738(14) Uani 1 d .
H4A H -0.0436 0.0919 0.0362 0.089 Uiso 1 calc R
H4B H -0.0398 0.0309 0.0891 0.089 Uiso 1 calc R
C5 C -0.0163(4) 0.1299(3) 0.1271(3) 0.0820(15) Uani 1 d .
H5A H -0.0116 0.1077 0.1696 0.098 Uiso 1 calc R
H5B H -0.0823 0.1556 0.1242 0.098 Uiso 1 calc R
C6 C 0.0745(3) 0.1797(2) 0.1163(3) 0.0659(12) Uani 1 d .
H6A H 0.0560 0.2174 0.0862 0.079 Uiso 1 calc R
H6B H 0.0975 0.2009 0.1569 0.079 Uiso 1 calc R
B1 B 0.2687(3) 0.2900(2) 0.1106(2) 0.0421(10) Uani 1 d .
H1 H 0.1885 0.3040 0.0955 0.051 Uiso 1 d R
B2 B 0.2947(3) 0.2411(2) 0.18409(19) 0.0430(10) Uani 1 d .
H2 H 0.2315 0.2238 0.2168 0.052 Uiso 1 d R
B3 B 0.4078(3) 0.1873(2) 0.1696(2) 0.0469(10) Uani 1 d .
H3 H 0.4170 0.1347 0.1927 0.056 Uiso 1 d R
B4 B 0.4522(3) 0.2034(2) 0.0890(2) 0.0457(10) Uani 1 d .
H4 H 0.4903 0.1616 0.0598 0.055 Uiso 1 d R
B5 B 0.3659(3) 0.2657(2) 0.05315(19) 0.0435(10) Uani 1 d .
H5 H 0.3479 0.2639 0.0010 0.052 Uiso 1 d R
B6 B 0.3760(3) 0.3473(2) 0.0964(2) 0.0460(10) Uani 1 d .
H6 H 0.3663 0.3996 0.0728 0.055 Uiso 1 d R
B7 B 0.3319(3) 0.3315(2) 0.1772(2) 0.0446(10) Uani 1 d .
H7 H 0.2930 0.3734 0.2058 0.054 Uiso 1 d R
B8 B 0.4184(3) 0.2677(3) 0.2140(2) 0.0479(11) Uani 1 d .
H8 H 0.4359 0.2684 0.2663 0.057 Uiso 1 d R
B9 B 0.5161(3) 0.2444(3) 0.1556(2) 0.0507(11) Uani 1 d .
H9 H 0.5962 0.2297 0.1702 0.061 Uiso 1 d R
B10 B 0.4896(4) 0.2930(2) 0.0828(2) 0.0491(11) Uani 1 d .
H10 H 0.5533 0.3099 0.0502 0.059 Uiso 1 d R
B11 B 0.4676(3) 0.3333(2) 0.1591(2) 0.0450(10) Uani 1 d .
N2 N 0.6197(2) -0.01803(15) 0.12816(13) 0.0404(7) Uani 1 d .
C7 C 0.5165(3) -0.0192(3) 0.0904(2) 0.0611(11) Uani 1 d .
H7A H 0.5006 0.0291 0.0764 0.073 Uiso 1 calc R
H7B H 0.5262 -0.0480 0.0517 0.073 Uiso 1 calc R
C8 C 0.4226(4) -0.0481(3) 0.1276(3) 0.0865(17) Uani 1 d .
H8A H 0.4121 -0.0201 0.1661 0.130 Uiso 1 calc GR
H8B H 0.4353 -0.0970 0.1393 0.130 Uiso 1 calc GR
H8C H 0.3611 -0.0453 0.1007 0.130 Uiso 1 calc GR
C9 C 0.6088(3) 0.0335(2) 0.18430(18) 0.0493(9) Uani 1 d .
H9A H 0.5534 0.0163 0.2126 0.059 Uiso 1 calc R
H9B H 0.5866 0.0794 0.1672 0.059 Uiso 1 calc R
C10 C 0.7063(4) 0.0450(3) 0.2248(2) 0.0750(14) Uani 1 d .
H10A H 0.6927 0.0808 0.2571 0.112 Uiso 1 calc GR
H10B H 0.7627 0.0605 0.1973 0.112 Uiso 1 calc GR
H10C H 0.7254 0.0010 0.2456 0.112 Uiso 1 calc GR
C11 C 0.7071(3) 0.0048(2) 0.08244(19) 0.0527(10) Uani 1 d .
H11A H 0.7736 -0.0005 0.1049 0.063 Uiso 1 calc R
H11B H 0.7078 -0.0275 0.0456 0.063 Uiso 1 calc R
C12 C 0.6995(3) 0.0801(2) 0.0574(2) 0.0671(13) Uani 1 d .
H12A H 0.7064 0.1129 0.0929 0.101 Uiso 1 calc GR
H12B H 0.6327 0.0869 0.0368 0.101 Uiso 1 calc GR
H12C H 0.7546 0.0884 0.0265 0.101 Uiso 1 calc GR
C13 C 0.6452(3) -0.0915(2) 0.15532(18) 0.0520(10) Uani 1 d .
H13A H 0.7110 -0.0884 0.1788 0.062 Uiso 1 calc R
H13B H 0.5912 -0.1042 0.1865 0.062 Uiso 1 calc R
C14 C 0.6540(5) -0.1511(3) 0.1065(2) 0.0921(18) Uani 1 d .
H14A H 0.7069 -0.1394 0.0750 0.138 Uiso 1 calc GR
H14B H 0.5878 -0.1574 0.0849 0.138 Uiso 1 calc GR
H14C H 0.6729 -0.1946 0.1283 0.138 Uiso 1 calc GR

loop_
_atom_site_aniso_label
_atom_site_aniso_U_11
_atom_site_aniso_U_22
_atom_site_aniso_U_33
_atom_site_aniso_U_23
_atom_site_aniso_U_13
_atom_site_aniso_U_12
Br1 0.0624(3) 0.0757(4) 0.0698(3) -0.0129(2) 0.0013(2) -0.0260(2)
O1 0.0595(17) 0.0439(17) 0.0718(18) -0.0201(14) 0.0022(14) 0.0071(13)
N1 0.0468(18) 0.0390(19) 0.070(2) -0.0100(15) -0.0018(16) -0.0028(14)
C1 0.0387(18) 0.038(2) 0.0376(18) -0.0030(15) 0.0027(16) 0.0053(15)
C2 0.055(2) 0.035(2) 0.045(2) -0.0012(17) -0.0009(18) 0.0029(17)
C3 0.063(3) 0.054(3) 0.092(3) -0.016(2) -0.009(3) -0.008(2)
C4 0.064(3) 0.073(3) 0.084(3) 0.003(3) -0.008(3) -0.025(2)
C5 0.053(3) 0.100(4) 0.094(4) -0.016(3) 0.005(3) -0.018(3)
C6 0.050(2) 0.057(3) 0.090(3) -0.013(2) 0.003(2) 0.000(2)
B1 0.046(2) 0.036(2) 0.044(2) -0.0061(18) -0.0088(19) 0.0074(18)
B2 0.042(2) 0.047(3) 0.040(2) -0.0055(19) 0.0018(18) -0.0007(19)
B3 0.046(2) 0.042(3) 0.052(2) 0.004(2) -0.001(2) 0.009(2)
B4 0.040(2) 0.049(3) 0.049(2) -0.004(2) 0.0048(19) 0.0079(18)
B5 0.056(3) 0.039(2) 0.036(2) -0.0034(18) -0.0024(19) -0.0008(19)
B6 0.059(3) 0.037(2) 0.042(2) -0.0016(18) -0.004(2) -0.0020(19)
B7 0.047(2) 0.041(3) 0.045(2) -0.0084(19) -0.0033(19) 0.0044(19)
B8 0.047(2) 0.058(3) 0.039(2) 0.002(2) -0.007(2) -0.002(2)
B9 0.043(2) 0.049(3) 0.060(3) 0.003(2) -0.005(2) 0.003(2)
B10 0.052(3) 0.054(3) 0.042(2) -0.005(2) 0.007(2) -0.005(2)
B11 0.045(2) 0.046(3) 0.044(2) -0.0059(19) -0.0006(19) -0.0061(19)
N2 0.0418(16) 0.0414(18) 0.0380(15) 0.0021(13) -0.0024(13) 0.0040(13)
C7 0.055(2) 0.071(3) 0.058(3) 0.011(2) -0.019(2) -0.006(2)
C8 0.061(3) 0.103(4) 0.096(4) 0.036(3) -0.029(3) -0.036(3)
C9 0.048(2) 0.046(2) 0.054(2) -0.0082(18) 0.0098(18) 0.0024(18)
C10 0.078(3) 0.077(4) 0.070(3) -0.023(3) -0.010(3) -0.009(2)
C11 0.051(2) 0.059(3) 0.048(2) 0.0032(19) 0.0106(18) 0.0082(18)
C12 0.057(2) 0.070(3) 0.074(3) 0.022(2) 0.017(2) 0.000(2)
C13 0.066(3) 0.049(2) 0.041(2) 0.0028(17) 0.0028(19) 0.0066(19)
C14 0.163(5) 0.044(3) 0.069(3) -0.003(2) 0.010(3) 0.014(3)

loop_
_atom_type_symbol
_atom_type_description
_atom_type_scat_dispersion_real
_atom_type_scat_dispersion_imag
_atom_type_scat_source
C C 0.0030 0.0020 'International Tables Vol C Tables 4.2.6.8 and 6.1.1.4'
H H 0.0000 0.0000 'International Tables Vol C Tables 4.2.6.8 and 6.1.1.4'
B B 0.0010 0.0010 'International Tables Vol C Tables 4.2.6.8 and 6.1.1.4'
Br Br -0.2900 2.4600 'International Tables Vol C Tables 4.2.6.8 and 6.1.1.4'
N N 0.0060 0.0030 'International Tables Vol C Tables 4.2.6.8 and 6.1.1.4'
O O 0.0110 0.0060 'International Tables Vol C Tables 4.2.6.8 and 6.1.1.4'

loop_
_geom_angle_atom_site_label_1
_geom_angle_atom_site_label_2
_geom_angle_atom_site_label_3
_geom_angle
C2 N1 C3 117.1(3)
C2 N1 C6 132.8(3)
C6 N1 C3 110.1(3)
C2 C1 B1 123.7(3)
C2 C1 B2 122.6(3)
C2 C1 B3 115.9(3)
C2 C1 B4 113.3(3)
C2 C1 B5 117.7(3)
B1 C1 B2 62.6(2)
B1 C1 B4 112.5(3)
B2 C1 B4 113.0(3)
B3 C1 B1 113.5(3)
B3 C1 B2 62.2(2)
B3 C1 B4 62.0(2)
B5 C1 B1 62.0(2)
B5 C1 B2 113.3(3)
B5 C1 B3 112.8(3)
B5 C1 B4 61.5(2)
O1 C2 N1 119.5(3)
O1 C2 C1 118.0(3)
N1 C2 C1 122.5(3)
N1 C3 H3A 110.8
N1 C3 H3B 110.8
N1 C3 C4 104.8(3)
H3A C3 H3B 108.9
C4 C3 H3A 110.8
C4 C3 H3B 110.8
C3 C4 H4A 110.8
C3 C4 H4B 110.8
H4A C4 H4B 108.9
C5 C4 C3 104.9(4)
C5 C4 H4A 110.8
C5 C4 H4B 110.8
C4 C5 H5A 110.6
C4 C5 H5B 110.6
C4 C5 C6 105.5(4)
H5A C5 H5B 108.8
C6 C5 H5A 110.6
C6 C5 H5B 110.6
N1 C6 C5 103.5(4)
N1 C6 H6A 111.1
N1 C6 H6B 111.1
C5 C6 H6A 111.1
C5 C6 H6B 111.1
H6A C6 H6B 109.0
C1 B1 H1 124.3
C1 B1 B2 58.9(2)
C1 B1 B5 58.7(2)
C1 B1 B6 105.5(3)
C1 B1 B7 104.9(3)
B2 B1 H1 122.1
B5 B1 H1 121.4
B5 B1 B2 107.6(3)
B6 B1 H1 121.9
B6 B1 B2 107.8(3)
B6 B1 B5 60.2(2)
B6 B1 B7 60.5(2)
B7 B1 H1 122.5
B7 B1 B2 59.2(2)
B7 B1 B5 108.2(3)
C1 B2 B1 58.5(2)
C1 B2 H2 124.7
C1 B2 B3 58.5(2)
C1 B2 B7 104.9(3)
C1 B2 B8 105.1(3)
B1 B2 H2 122.1
B3 B2 B1 107.2(3)
B3 B2 H2 121.9
B7 B2 B1 59.6(2)
B7 B2 H2 122.0
B7 B2 B3 108.1(3)
B7 B2 B8 61.2(2)
B8 B2 B1 108.4(3)
B8 B2 H2 121.6
B8 B2 B3 59.7(3)
C1 B3 B2 59.3(2)
C1 B3 H3 123.7
C1 B3 B4 59.4(2)
C1 B3 B8 105.7(3)
C1 B3 B9 106.1(3)
B2 B3 H3 121.3
B4 B3 B2 108.5(3)
B4 B3 H3 121.4
B8 B3 B2 59.6(2)
B8 B3 H3 122.0
B8 B3 B4 108.3(3)
B8 B3 B9 60.7(3)
B9 B3 B2 108.5(3)
B9 B3 H3 121.8
B9 B3 B4 59.8(3)
C1 B4 B3 58.5(2)
C1 B4 H4 124.3
C1 B4 B5 58.8(2)
C1 B4 B9 105.4(3)
C1 B4 B10 105.7(3)
B3 B4 H4 122.0
B5 B4 B3 107.7(3)
B5 B4 H4 121.0
B5 B4 B9 109.0(3)
B9 B4 B3 59.8(3)
B9 B4 H4 121.9
B10 B4 B3 108.5(3)
B10 B4 H4 121.5
B10 B4 B5 60.4(3)
B10 B4 B9 61.0(3)
C1 B5 B1 59.3(2)
C1 B5 B4 59.7(2)
C1 B5 H5 123.8
C1 B5 B6 105.4(3)
C1 B5 B10 105.7(3)
B1 B5 H5 121.0
B1 B5 B6 59.6(2)
B4 B5 B1 109.0(3)
B4 B5 H5 121.3
B4 B5 B6 108.2(3)
B4 B5 B10 59.4(3)
B6 B5 H5 122.2
B10 B5 B1 108.5(3)
B10 B5 H5 122.2
B10 B5 B6 60.7(2)
B1 B6 B5 60.2(2)
B1 B6 H6 121.8
B1 B6 B7 59.9(2)
B1 B6 B10 108.0(3)
B5 B6 H6 122.4
B5 B6 B7 107.7(3)
B5 B6 B10 59.4(3)
B7 B6 H6 121.7
B7 B6 B10 107.9(3)
B10 B6 H6 121.8
B11 B6 B1 107.6(3)
B11 B6 B5 106.8(3)
B11 B6 H6 122.1
B11 B6 B7 59.9(2)
B11 B6 B10 59.7(2)
B1 B7 B6 59.5(2)
B1 B7 H7 121.6
B1 B7 B8 108.3(3)
B2 B7 B1 61.2(2)
B2 B7 B6 108.6(3)
B2 B7 H7 121.3
B2 B7 B8 59.5(2)
B2 B7 B11 107.3(3)
B6 B7 H7 121.7
B6 B7 B8 108.2(3)
B8 B7 H7 121.7
B11 B7 B1 106.9(3)
B11 B7 B6 59.5(2)
B11 B7 H7 122.7
B11 B7 B8 60.0(2)
B2 B8 B3 60.7(2)
B2 B8 B7 59.4(2)
B2 B8 H8 121.8
B2 B8 B9 108.6(3)
B2 B8 B11 106.6(3)
B3 B8 B7 107.5(3)
B3 B8 H8 122.3
B3 B8 B9 59.8(3)
B3 B8 B11 106.6(3)
B7 B8 H8 122.0
B9 B8 B7 107.8(3)
B9 B8 H8 121.4
B11 B8 B7 59.3(2)
B11 B8 H8 122.7
B11 B8 B9 59.7(2)
B3 B9 B8 59.6(3)
B3 B9 H9 121.9
B3 B9 B10 107.3(3)
B3 B9 B11 106.7(3)
B4 B9 B3 60.4(3)
B4 B9 B8 107.9(3)
B4 B9 H9 122.1
B4 B9 B10 58.9(3)
B4 B9 B11 106.1(3)
B8 B9 H9 121.6
B8 B9 B10 108.0(3)
B10 B9 H9 122.2
B11 B9 B8 60.1(3)
B11 B9 H9 123.2
B11 B9 B10 59.4(2)
B4 B10 B5 60.3(2)
B4 B10 B6 108.2(3)
B4 B10 B9 60.1(3)
B4 B10 H10 121.5
B4 B10 B11 107.5(3)
B5 B10 B6 59.8(2)
B5 B10 B9 108.1(3)
B5 B10 H10 122.1
B5 B10 B11 106.9(3)
B6 B10 H10 122.0
B9 B10 B6 108.1(3)
B9 B10 H10 121.3
B11 B10 B6 59.3(2)
B11 B10 B9 60.0(3)
B11 B10 H10 122.5
B6 B11 Br1 120.6(3)
B6 B11 B7 60.6(2)
B6 B11 B8 109.6(3)
B6 B11 B9 109.9(3)
B6 B11 B10 61.0(3)
B7 B11 Br1 120.3(3)
B7 B11 B8 60.7(2)
B7 B11 B9 109.4(3)
B8 B11 Br1 120.7(3)
B9 B11 Br1 121.2(3)
B9 B11 B8 60.2(3)
B10 B11 Br1 121.5(3)
B10 B11 B7 109.5(3)
B10 B11 B8 109.0(3)
B10 B11 B9 60.6(3)
C9 N2 C7 108.7(3)
C9 N2 C11 111.2(3)
C9 N2 C13 108.4(3)
C11 N2 C7 108.6(3)
C13 N2 C7 111.0(3)
C13 N2 C11 109.0(3)
N2 C7 H7A 108.5
N2 C7 H7B 108.5
H7A C7 H7B 107.5
C8 C7 N2 115.2(3)
C8 C7 H7A 108.5
C8 C7 H7B 108.5
C7 C8 H8A 109.5
C7 C8 H8B 109.5
C7 C8 H8C 109.5
H8A C8 H8B 109.5
H8A C8 H8C 109.5
H8B C8 H8C 109.5
N2 C9 H9A 108.3
N2 C9 H9B 108.3
N2 C9 C10 115.9(3)
H9A C9 H9B 107.4
C10 C9 H9A 108.3
C10 C9 H9B 108.3
C9 C10 H10A 109.5
C9 C10 H10B 109.5
C9 C10 H10C 109.5
H10A C10 H10B 109.5
H10A C10 H10C 109.5
H10B C10 H10C 109.5
N2 C11 H11A 108.4
N2 C11 H11B 108.4
H11A C11 H11B 107.5
C12 C11 N2 115.4(3)
C12 C11 H11A 108.4
C12 C11 H11B 108.4
C11 C12 H12A 109.5
C11 C12 H12B 109.5
C11 C12 H12C 109.5
H12A C12 H12B 109.5
H12A C12 H12C 109.5
H12B C12 H12C 109.5
N2 C13 H13A 108.3
N2 C13 H13B 108.3
H13A C13 H13B 107.4
C14 C13 N2 116.1(3)
C14 C13 H13A 108.3
C14 C13 H13B 108.3
C13 C14 H14A 109.5
C13 C14 H14B 109.5
C13 C14 H14C 109.5
H14A C14 H14B 109.5
H14A C14 H14C 109.5
H14B C14 H14C 109.5

loop_
_geom_bond_atom_site_label_1
_geom_bond_atom_site_label_2
_geom_bond_distance
Br1 B11 1.982(4)
O1 C2 1.231(4)
N1 C2 1.342(5)
N1 C3 1.477(5)
N1 C6 1.469(5)
C1 C2 1.519(5)
C1 B1 1.728(5)
C1 B2 1.733(5)
C1 B3 1.718(5)
C1 B4 1.734(5)
C1 B5 1.717(5)
C3 H3A 0.9700
C3 H3B 0.9700
C3 C4 1.517(7)
C4 H4A 0.9700
C4 H4B 0.9700
C4 C5 1.477(7)
C5 H5A 0.9700
C5 H5B 0.9700
C5 C6 1.500(6)
C6 H6A 0.9700
C6 H6B 0.9700
B1 H1 1.1000
B1 B2 1.798(6)
B1 B5 1.773(6)
B1 B6 1.762(6)
B1 B7 1.769(6)
B2 H2 1.0995
B2 B3 1.783(6)
B2 B7 1.762(6)
B2 B8 1.764(6)
B3 H3 1.0998
B3 B4 1.779(6)
B3 B8 1.765(7)
B3 B9 1.769(6)
B4 H4 1.0998
B4 B5 1.764(6)
B4 B9 1.769(6)
B4 B10 1.747(6)
B5 H5 1.0994
B5 B6 1.773(6)
B5 B10 1.766(6)
B6 H6 1.0998
B6 B7 1.780(6)
B6 B10 1.789(6)
B6 B11 1.760(6)
B7 H7 1.0996
B7 B8 1.794(6)
B7 B11 1.768(6)
B8 H8 1.0997
B8 B9 1.785(6)
B8 B11 1.782(6)
B9 H9 1.0997
B9 B10 1.785(6)
B9 B11 1.776(6)
B10 H10 1.0998
B10 B11 1.766(6)
N2 C7 1.528(5)
N2 C9 1.512(5)
N2 C11 1.520(5)
N2 C13 1.520(5)
C7 H7A 0.9700
C7 H7B 0.9700
C7 C8 1.519(6)
C8 H8A 0.9600
C8 H8B 0.9600
C8 H8C 0.9600
C9 H9A 0.9700
C9 H9B 0.9700
C9 C10 1.511(6)
C10 H10A 0.9600
C10 H10B 0.9600
C10 H10C 0.9600
C11 H11A 0.9700
C11 H11B 0.9700
C11 C12 1.502(6)
C12 H12A 0.9600
C12 H12B 0.9600
C12 H12C 0.9600
C13 H13A 0.9700
C13 H13B 0.9700
C13 C14 1.506(6)
C14 H14A 0.9600
C14 H14B 0.9600
C14 H14C 0.9600

loop_
_geom_torsion_atom_site_label_1
_geom_torsion_atom_site_label_2
_geom_torsion_atom_site_label_3
_geom_torsion_atom_site_label_4
_geom_torsion
N1 C3 C4 C5 -21.3(5)
C1 B1 B2 B3 33.9(3)
C1 B1 B2 B7 135.2(3)
C1 B1 B2 B8 96.9(3)
C1 B1 B5 B4 -34.6(3)
C1 B1 B5 B6 -135.0(3)
C1 B1 B5 B10 -97.6(3)
C1 B1 B6 B5 38.8(3)
C1 B1 B6 B7 -98.6(3)
C1 B1 B6 B10 2.2(4)
C1 B1 B6 B11 -60.8(3)
C1 B1 B7 B2 -38.6(3)
C1 B1 B7 B6 99.6(3)
C1 B1 B7 B8 -1.1(4)
C1 B1 B7 B11 62.2(4)
C1 B2 B3 B4 34.7(3)
C1 B2 B3 B8 135.5(3)
C1 B2 B3 B9 98.1(3)
C1 B2 B7 B1 38.5(3)
C1 B2 B7 B6 1.2(4)
C1 B2 B7 B8 -99.3(3)
C1 B2 B7 B11 -61.6(3)
C1 B2 B8 B3 -38.2(3)
C1 B2 B8 B7 98.9(3)
C1 B2 B8 B9 -1.2(4)
C1 B2 B8 B11 61.8(4)
C1 B3 B4 B5 33.6(3)
C1 B3 B4 B9 135.7(3)
C1 B3 B4 B10 97.5(3)
C1 B3 B8 B2 38.7(3)
C1 B3 B8 B7 0.9(4)
C1 B3 B8 B9 -99.9(3)
C1 B3 B8 B11 -61.4(4)
C1 B3 B9 B4 -38.8(3)
C1 B3 B9 B8 99.3(3)
C1 B3 B9 B10 -1.8(4)
C1 B3 B9 B11 60.6(4)
C1 B4 B5 B1 34.4(3)
C1 B4 B5 B6 97.6(3)
C1 B4 B5 B10 135.1(3)
C1 B4 B9 B3 38.2(3)
C1 B4 B9 B8 1.0(4)
C1 B4 B9 B10 -99.7(3)
C1 B4 B9 B11 -62.1(4)
C1 B4 B10 B5 -38.8(3)
C1 B4 B10 B6 -1.7(4)
C1 B4 B10 B9 99.2(3)
C1 B4 B10 B11 61.0(4)
C1 B5 B6 B1 -39.1(3)
C1 B5 B6 B7 -1.2(4)
C1 B5 B6 B10 99.6(3)
C1 B5 B6 B11 61.9(4)
C1 B5 B10 B4 39.3(3)
C1 B5 B10 B6 -99.2(3)
C1 B5 B10 B9 1.6(4)
C1 B5 B10 B11 -61.6(4)
C2 N1 C3 C4 -177.6(4)
C2 N1 C6 C5 -162.7(4)
C2 C1 B1 B2 112.5(4)
C2 C1 B1 B5 -106.2(4)
C2 C1 B1 B6 -145.7(3)
C2 C1 B1 B7 151.3(3)
C2 C1 B2 B1 -114.3(4)
C2 C1 B2 B3 104.4(4)
C2 C1 B2 B7 -153.3(3)
C2 C1 B2 B8 143.2(3)
C2 C1 B3 B2 -114.9(3)
C2 C1 B3 B4 103.9(3)
C2 C1 B3 B8 -153.8(3)
C2 C1 B3 B9 142.9(3)
C2 C1 B4 B3 -108.0(3)
C2 C1 B4 B5 110.0(3)
C2 C1 B4 B9 -146.8(3)
C2 C1 B4 B10 149.6(3)
C2 C1 B5 B1 115.5(3)
C2 C1 B5 B4 -102.9(3)
C2 C1 B5 B6 154.7(3)
C2 C1 B5 B10 -141.9(3)
C3 N1 C2 O1 0.6(6)
C3 N1 C2 C1 -177.9(4)
C3 N1 C6 C5 18.6(5)
C3 C4 C5 C6 33.2(6)
C4 C5 C6 N1 -31.9(5)
C6 N1 C2 O1 -178.1(4)
C6 N1 C2 C1 3.4(7)
C6 N1 C3 C4 1.4(5)
B1 C1 C2 O1 147.4(3)
B1 C1 C2 N1 -34.1(5)
B1 C1 B2 B3 -141.4(3)
B1 C1 B2 B7 -39.0(3)
B1 C1 B2 B8 -102.6(3)
B1 C1 B3 B2 37.2(3)
B1 C1 B3 B4 -104.0(3)
B1 C1 B3 B8 -1.7(4)
B1 C1 B3 B9 -65.0(4)
B1 C1 B4 B3 105.6(3)
B1 C1 B4 B5 -36.4(3)
B1 C1 B4 B9 66.8(4)
B1 C1 B4 B10 3.2(4)
B1 C1 B5 B4 141.6(3)
B1 C1 B5 B6 39.2(3)
B1 C1 B5 B10 102.6(3)
B1 B2 B3 C1 -33.9(3)
B1 B2 B3 B4 0.8(4)
B1 B2 B3 B8 101.7(3)
B1 B2 B3 B9 64.2(4)
B1 B2 B7 B6 -37.3(3)
B1 B2 B7 B8 -137.8(3)
B1 B2 B7 B11 -100.1(3)
B1 B2 B8 B3 -99.5(3)
B1 B2 B8 B7 37.6(3)
B1 B2 B8 B9 -62.5(4)
B1 B2 B8 B11 0.4(4)
B1 B5 B6 B7 37.9(3)
B1 B5 B6 B10 138.7(3)
B1 B5 B6 B11 101.0(3)
B1 B5 B10 B4 101.5(3)
B1 B5 B10 B6 -36.9(3)
B1 B5 B10 B9 63.9(4)
B1 B5 B10 B11 0.7(4)
B1 B6 B7 B2 38.0(3)
B1 B6 B7 B8 101.0(3)
B1 B6 B7 B11 137.6(3)
B1 B6 B10 B4 -0.3(4)
B1 B6 B10 B5 37.0(3)
B1 B6 B10 B9 -63.9(4)
B1 B6 B10 B11 -100.3(3)
B1 B6 B11 Br1 -147.6(3)
B1 B6 B11 B7 -37.8(3)
B1 B6 B11 B8 -0.6(4)
B1 B6 B11 B9 63.8(4)
B1 B6 B11 B10 100.9(3)
B1 B7 B8 B2 -38.3(3)
B1 B7 B8 B3 0.1(4)
B1 B7 B8 B9 63.2(4)
B1 B7 B8 B11 99.3(3)
B1 B7 B11 Br1 147.7(3)
B1 B7 B11 B6 37.4(3)
B1 B7 B11 B8 -101.8(3)
B1 B7 B11 B9 -65.0(4)
B1 B7 B11 B10 -0.4(4)
B2 C1 C2 O1 -135.9(4)
B2 C1 C2 N1 42.6(5)
B2 C1 B1 B5 141.3(3)
B2 C1 B1 B6 101.7(3)
B2 C1 B1 B7 38.8(3)
B2 C1 B3 B4 -141.2(3)
B2 C1 B3 B8 -38.9(3)
B2 C1 B3 B9 -102.2(3)
B2 C1 B4 B3 37.0(3)
B2 C1 B4 B5 -105.0(3)
B2 C1 B4 B9 -1.8(4)
B2 C1 B4 B10 -65.4(4)
B2 C1 B5 B1 -37.2(3)
B2 C1 B5 B4 104.4(3)
B2 C1 B5 B6 2.1(4)
B2 C1 B5 B10 65.4(4)
B2 B1 B5 C1 34.2(3)
B2 B1 B5 B4 -0.4(4)
B2 B1 B5 B6 -100.8(3)
B2 B1 B5 B10 -63.4(4)
B2 B1 B6 B5 100.5(3)
B2 B1 B6 B7 -36.9(3)
B2 B1 B6 B10 63.8(4)
B2 B1 B6 B11 0.8(4)
B2 B1 B7 B6 138.2(3)
B2 B1 B7 B8 37.5(3)
B2 B1 B7 B11 100.9(3)
B2 B3 B4 C1 -34.6(3)
B2 B3 B4 B5 -1.1(4)
B2 B3 B4 B9 101.0(3)
B2 B3 B4 B10 62.8(4)
B2 B3 B8 B7 -37.8(3)
B2 B3 B8 B9 -138.6(3)
B2 B3 B8 B11 -100.1(3)
B2 B3 B9 B4 -101.1(3)
B2 B3 B9 B8 37.0(3)
B2 B3 B9 B10 -64.2(4)
B2 B3 B9 B11 -1.8(4)
B2 B7 B8 B3 38.4(3)
B2 B7 B8 B9 101.5(3)
B2 B7 B8 B11 137.7(3)
B2 B7 B11 Br1 -147.9(3)
B2 B7 B11 B6 101.8(3)
B2 B7 B11 B8 -37.4(3)
B2 B7 B11 B9 -0.6(4)
B2 B7 B11 B10 64.0(4)
B2 B8 B9 B3 -37.5(3)
B2 B8 B9 B4 0.1(4)
B2 B8 B9 B10 62.4(4)
B2 B8 B9 B11 98.8(3)
B2 B8 B11 Br1 147.1(3)
B2 B8 B11 B6 0.1(4)
B2 B8 B11 B7 37.2(3)
B2 B8 B11 B9 -102.2(3)
B2 B8 B11 B10 -65.0(4)
B3 C1 C2 O1 -63.6(4)
B3 C1 C2 N1 114.9(4)
B3 C1 B1 B2 -37.0(3)
B3 C1 B1 B5 104.3(3)
B3 C1 B1 B6 64.7(4)
B3 C1 B1 B7 1.8(4)
B3 C1 B2 B1 141.4(3)
B3 C1 B2 B7 102.4(3)
B3 C1 B2 B8 38.8(3)
B3 C1 B4 B5 -142.0(3)
B3 C1 B4 B9 -38.8(3)
B3 C1 B4 B10 -102.4(3)
B3 C1 B5 B1 -105.5(3)
B3 C1 B5 B4 36.1(3)
B3 C1 B5 B6 -66.2(4)
B3 C1 B5 B10 -2.9(4)
B3 B2 B7 B1 99.7(3)
B3 B2 B7 B6 62.4(4)
B3 B2 B7 B8 -38.1(3)
B3 B2 B7 B11 -0.5(4)
B3 B2 B8 B7 137.2(3)
B3 B2 B8 B9 37.1(3)
B3 B2 B8 B11 100.0(3)
B3 B4 B5 C1 -33.5(3)
B3 B4 B5 B1 0.9(4)
B3 B4 B5 B6 64.1(4)
B3 B4 B5 B10 101.7(3)
B3 B4 B9 B8 -37.2(3)
B3 B4 B9 B10 -137.9(3)
B3 B4 B9 B11 -100.3(3)
B3 B4 B10 B5 -100.3(3)
B3 B4 B10 B6 -63.2(4)
B3 B4 B10 B9 37.7(3)
B3 B4 B10 B11 -0.5(4)
B3 B8 B9 B4 37.6(3)
B3 B8 B9 B10 99.8(3)
B3 B8 B9 B11 136.3(3)
B3 B8 B11 Br1 -149.3(3)
B3 B8 B11 B6 63.7(4)
B3 B8 B11 B7 100.9(3)
B3 B8 B11 B9 -38.5(3)
B3 B8 B11 B10 -1.4(4)
B3 B9 B10 B4 -37.6(3)
B3 B9 B10 B5 0.1(4)
B3 B9 B10 B6 63.4(4)
B3 B9 B10 B11 99.5(3)
B3 B9 B11 Br1 148.4(3)
B3 B9 B11 B6 -63.3(4)
B3 B9 B11 B7 1.5(4)
B3 B9 B11 B8 38.5(3)
B3 B9 B11 B10 -100.5(3)
B4 C1 C2 O1 5.3(5)
B4 C1 C2 N1 -176.2(3)
B4 C1 B1 B2 -105.1(3)
B4 C1 B1 B5 36.2(3)
B4 C1 B1 B6 -3.4(4)
B4 C1 B1 B7 -66.3(4)
B4 C1 B2 B1 104.4(3)
B4 C1 B2 B3 -36.9(3)
B4 C1 B2 B7 65.4(4)
B4 C1 B2 B8 1.9(4)
B4 C1 B3 B2 141.2(3)
B4 C1 B3 B8 102.3(3)
B4 C1 B3 B9 38.9(3)
B4 C1 B5 B1 -141.6(3)
B4 C1 B5 B6 -102.4(3)
B4 C1 B5 B10 -39.1(3)
B4 B3 B8 B2 101.2(3)
B4 B3 B8 B7 63.3(4)
B4 B3 B8 B9 -37.5(3)
B4 B3 B8 B11 1.0(4)
B4 B3 B9 B8 138.1(3)
B4 B3 B9 B10 36.9(3)
B4 B3 B9 B11 99.4(3)
B4 B5 B6 B1 -101.8(3)
B4 B5 B6 B7 -63.8(4)
B4 B5 B6 B10 36.9(3)
B4 B5 B6 B11 -0.8(4)
B4 B5 B10 B6 -138.4(3)
B4 B5 B10 B9 -37.6(3)
B4 B5 B10 B11 -100.9(3)
B4 B9 B10 B5 37.7(3)
B4 B9 B10 B6 101.0(3)
B4 B9 B10 B11 137.1(3)
B4 B9 B11 Br1 -148.4(3)
B4 B9 B11 B6 -0.1(4)
B4 B9 B11 B7 64.7(4)
B4 B9 B11 B8 101.7(3)
B4 B9 B11 B10 -37.3(3)
B4 B10 B11 Br1 148.7(3)
B4 B10 B11 B6 -101.2(3)
B4 B10 B11 B7 -63.6(4)
B4 B10 B11 B8 1.2(4)
B4 B10 B11 B9 38.2(3)
B5 C1 C2 O1 74.2(4)
B5 C1 C2 N1 -107.4(4)
B5 C1 B1 B2 -141.3(3)
B5 C1 B1 B6 -39.5(3)
B5 C1 B1 B7 -102.5(3)
B5 C1 B2 B1 36.9(3)
B5 C1 B2 B3 -104.4(3)
B5 C1 B2 B7 -2.1(4)
B5 C1 B2 B8 -65.6(4)
B5 C1 B3 B2 105.3(3)
B5 C1 B3 B4 -35.9(3)
B5 C1 B3 B8 66.4(4)
B5 C1 B3 B9 3.0(4)
B5 C1 B4 B3 142.0(3)
B5 C1 B4 B9 103.2(3)
B5 C1 B4 B10 39.6(3)
B5 B1 B2 C1 -34.1(3)
B5 B1 B2 B3 -0.3(4)
B5 B1 B2 B7 101.1(3)
B5 B1 B2 B8 62.7(4)
B5 B1 B6 B7 -137.4(3)
B5 B1 B6 B10 -36.7(3)
B5 B1 B6 B11 -99.7(3)
B5 B1 B7 B2 -100.1(3)
B5 B1 B7 B6 38.2(3)
B5 B1 B7 B8 -62.5(4)
B5 B1 B7 B11 0.8(4)
B5 B4 B9 B3 99.9(3)
B5 B4 B9 B8 62.7(4)
B5 B4 B9 B10 -38.0(3)
B5 B4 B9 B11 -0.4(4)
B5 B4 B10 B6 37.1(3)
B5 B4 B10 B9 138.0(3)
B5 B4 B10 B11 99.8(3)
B5 B6 B7 B1 -38.1(3)
B5 B6 B7 B2 0.0(4)
B5 B6 B7 B8 63.0(4)
B5 B6 B7 B11 99.5(3)
B5 B6 B10 B4 -37.3(3)
B5 B6 B10 B9 -100.9(3)
B5 B6 B10 B11 -137.3(3)
B5 B6 B11 Br1 149.0(3)
B5 B6 B11 B7 -101.1(3)
B5 B6 B11 B8 -63.9(4)
B5 B6 B11 B9 0.5(4)
B5 B6 B11 B10 37.6(3)
B5 B10 B11 Br1 -147.9(3)
B5 B10 B11 B6 -37.8(3)
B5 B10 B11 B7 -0.2(4)
B5 B10 B11 B8 64.6(4)
B5 B10 B11 B9 101.6(3)
B6 B1 B2 C1 -97.7(3)
B6 B1 B2 B3 -63.8(4)
B6 B1 B2 B7 37.5(3)
B6 B1 B2 B8 -0.8(4)
B6 B1 B5 C1 135.0(3)
B6 B1 B5 B4 100.5(3)
B6 B1 B5 B10 37.4(3)
B6 B1 B7 B2 -138.2(3)
B6 B1 B7 B8 -100.7(3)
B6 B1 B7 B11 -37.4(3)
B6 B5 B10 B4 138.4(3)
B6 B5 B10 B9 100.8(3)
B6 B5 B10 B11 37.6(3)
B6 B7 B8 B2 -101.4(3)
B6 B7 B8 B3 -62.9(4)
B6 B7 B8 B9 0.1(4)
B6 B7 B8 B11 36.3(3)
B6 B7 B11 Br1 110.3(3)
B6 B7 B11 B8 -139.2(3)
B6 B7 B11 B9 -102.4(3)
B6 B7 B11 B10 -37.8(3)
B6 B10 B11 Br1 -110.1(3)
B6 B10 B11 B7 37.6(3)
B6 B10 B11 B8 102.3(3)
B6 B10 B11 B9 139.4(3)
B7 B1 B2 C1 -135.2(3)
B7 B1 B2 B3 -101.3(3)
B7 B1 B2 B8 -38.3(3)
B7 B1 B5 C1 96.7(3)
B7 B1 B5 B4 62.1(4)
B7 B1 B5 B6 -38.3(3)
B7 B1 B5 B10 -0.9(4)
B7 B1 B6 B5 137.4(3)
B7 B1 B6 B10 100.7(3)
B7 B1 B6 B11 37.7(3)
B7 B2 B3 C1 -96.7(3)
B7 B2 B3 B4 -62.0(4)
B7 B2 B3 B8 38.8(3)
B7 B2 B3 B9 1.4(4)
B7 B2 B8 B3 -137.2(3)
B7 B2 B8 B9 -100.1(3)
B7 B2 B8 B11 -37.2(3)
B7 B6 B10 B4 63.0(4)
B7 B6 B10 B5 100.4(3)
B7 B6 B10 B9 -0.5(4)
B7 B6 B10 B11 -36.9(3)
B7 B6 B11 Br1 -109.9(3)
B7 B6 B11 B8 37.2(3)
B7 B6 B11 B9 101.6(3)
B7 B6 B11 B10 138.7(3)
B7 B8 B9 B3 -100.3(3)
B7 B8 B9 B4 -62.7(4)
B7 B8 B9 B10 -0.5(4)
B7 B8 B9 B11 36.0(3)
B7 B8 B11 Br1 109.9(3)
B7 B8 B11 B6 -37.2(3)
B7 B8 B11 B9 -139.4(3)
B7 B8 B11 B10 -102.2(3)
B8 B2 B3 C1 -135.5(3)
B8 B2 B3 B4 -100.8(3)
B8 B2 B3 B9 -37.4(3)
B8 B2 B7 B1 137.8(3)
B8 B2 B7 B6 100.5(3)
B8 B2 B7 B11 37.7(3)
B8 B3 B4 C1 -97.8(3)
B8 B3 B4 B5 -64.2(4)
B8 B3 B4 B9 37.8(3)
B8 B3 B4 B10 -0.4(4)
B8 B3 B9 B4 -138.1(3)
B8 B3 B9 B10 -101.2(3)
B8 B3 B9 B11 -38.7(3)
B8 B7 B11 Br1 -110.5(3)
B8 B7 B11 B6 139.2(3)
B8 B7 B11 B9 36.8(3)
B8 B7 B11 B10 101.4(3)
B8 B9 B10 B4 -100.4(3)
B8 B9 B10 B5 -62.7(4)
B8 B9 B10 B6 0.6(4)
B8 B9 B10 B11 36.7(3)
B8 B9 B11 Br1 109.9(3)
B8 B9 B11 B6 -101.7(3)
B8 B9 B11 B7 -37.0(3)
B8 B9 B11 B10 -139.0(3)
B9 B3 B4 C1 -135.7(3)
B9 B3 B4 B5 -102.1(3)
B9 B3 B4 B10 -38.2(3)
B9 B3 B8 B2 138.6(3)
B9 B3 B8 B7 100.8(3)
B9 B3 B8 B11 38.5(3)
B9 B4 B5 C1 -96.9(3)
B9 B4 B5 B1 -62.5(4)
B9 B4 B5 B6 0.7(4)
B9 B4 B5 B10 38.3(3)
B9 B4 B10 B5 -138.0(3)
B9 B4 B10 B6 -100.8(3)
B9 B4 B10 B11 -38.2(3)
B9 B8 B11 Br1 -110.7(3)
B9 B8 B11 B6 102.2(3)
B9 B8 B11 B7 139.4(3)
B9 B8 B11 B10 37.2(3)
B9 B10 B11 Br1 110.5(3)
B9 B10 B11 B6 -139.4(3)
B9 B10 B11 B7 -101.8(3)
B9 B10 B11 B8 -37.0(3)
B10 B4 B5 C1 -135.1(3)
B10 B4 B5 B1 -100.8(3)
B10 B4 B5 B6 -37.5(3)
B10 B4 B9 B3 137.9(3)
B10 B4 B9 B8 100.7(3)
B10 B4 B9 B11 37.6(3)
B10 B5 B6 B1 -138.7(3)
B10 B5 B6 B7 -100.8(3)
B10 B5 B6 B11 -37.7(3)
B10 B6 B7 B1 -100.8(3)
B10 B6 B7 B2 -62.8(4)
B10 B6 B7 B8 0.2(4)
B10 B6 B7 B11 36.8(3)
B10 B6 B11 Br1 111.4(3)
B10 B6 B11 B7 -138.7(3)
B10 B6 B11 B8 -101.5(3)
B10 B6 B11 B9 -37.1(3)
B10 B9 B11 Br1 -111.1(3)
B10 B9 B11 B6 37.3(3)
B10 B9 B11 B7 102.0(3)
B10 B9 B11 B8 139.0(3)
B11 B6 B7 B1 -137.6(3)
B11 B6 B7 B2 -99.6(3)
B11 B6 B7 B8 -36.6(3)
B11 B6 B10 B4 100.0(3)
B11 B6 B10 B5 137.3(3)
B11 B6 B10 B9 36.4(3)
B11 B7 B8 B2 -137.7(3)
B11 B7 B8 B3 -99.2(3)
B11 B7 B8 B9 -36.2(3)
B11 B8 B9 B3 -136.3(3)
B11 B8 B9 B4 -98.7(3)
B11 B8 B9 B10 -36.4(3)
B11 B9 B10 B4 -137.1(3)
B11 B9 B10 B5 -99.4(3)
B11 B9 B10 B6 -36.1(3)
C7 N2 C9 C10 -176.3(4)
C7 N2 C11 C12 65.6(4)
C7 N2 C13 C14 58.0(5)
C9 N2 C7 C8 -64.7(5)
C9 N2 C11 C12 -53.9(4)
C9 N2 C13 C14 177.2(4)
C11 N2 C7 C8 174.3(4)
C11 N2 C9 C10 -56.9(4)
C11 N2 C13 C14 -61.6(5)
C13 N2 C7 C8 54.5(5)
C13 N2 C9 C10 62.9(4)
C13 N2 C11 C12 -173.3(4)
